data_4309113
loop_
_publ_author_name
'Patrick Bazinet'
'Glenn P. A. Yap'
'Gino A. DiLabio'
'Darrin S. Richeson'

_publ_section_title
;
Synthesis and Molecular and Extended Structures for a
Diaminonaphthalene-Derived Bis(amido)stannylene
;
_journal_name_full 'Inorganic Chemistry'
_journal_page_first 4616
_journal_page_last 4621
_journal_paper_doi 10.1021/ic050238u
_journal_volume 44
_journal_year 2005
_chemical_formula_sum 'C32 H52 Li2 N2 O4'
_chemical_formula_weight 542.64
_chemical_name_systematic
; 
 ? 
;
_space_group_IT_number 14
_symmetry_cell_setting monoclinic
_symmetry_space_group_name_Hall '-P 2yn'
_symmetry_space_group_name_H-M 'P 1 21/n 1'
_atom_sites_solution_hydrogens geom
_atom_sites_solution_primary direct
_atom_sites_solution_secondary difmap
_audit_creation_method SHELXL-97
_cell_angle_alpha 90.00
_cell_angle_beta 99.27(3)
_cell_angle_gamma 90.00
_cell_formula_units_Z 4
_cell_length_a 9.445(5)
_cell_length_b 18.168(8)
_cell_length_c 19.349(7)
_cell_measurement_reflns_used 'reflections from 60 data frames'
_cell_measurement_temperature 236(2)
_cell_measurement_theta_max 28.29
_cell_measurement_theta_min 1.47
_cell_volume 3277(3)
_computing_cell_refinement 'Bruker SMART'
_computing_data_collection 'Bruker SMART'
_computing_data_reduction 'Bruker SHELXTL'
_computing_molecular_graphics 'Bruker SHELXTL'
_computing_publication_material 'Bruker SHELXTL'
_computing_structure_refinement 'SHELXL-97 (Sheldrick, 1997)'
_computing_structure_solution 'SHELXS-97 (Sheldrick, 1990)'
_diffrn_ambient_temperature 236(2)
_diffrn_measured_fraction_theta_full 1.000
_diffrn_measured_fraction_theta_max 1.000
_diffrn_measurement_device_type 'CCD area detector'
_diffrn_measurement_method 'phi and omega scans'
_diffrn_radiation_monochromator graphite
_diffrn_radiation_source 'fine-focus sealed tube'
_diffrn_radiation_type MoK\a
_diffrn_radiation_wavelength 0.71073
_diffrn_reflns_av_R_equivalents 0.0973
_diffrn_reflns_av_sigmaI/netI 0.1436
_diffrn_reflns_limit_h_max 9
_diffrn_reflns_limit_h_min -9
_diffrn_reflns_limit_k_max 18
_diffrn_reflns_limit_k_min 0
_diffrn_reflns_limit_l_max 19
_diffrn_reflns_limit_l_min 0
_diffrn_reflns_number 23858
_diffrn_reflns_theta_full 20.82
_diffrn_reflns_theta_max 20.82
_diffrn_reflns_theta_min 1.55
_diffrn_standards_decay_% <1
_diffrn_standards_number '50 standard frames at start and end'
_exptl_absorpt_coefficient_mu 0.070
_exptl_absorpt_correction_T_max 0.928077
_exptl_absorpt_correction_T_min 0.182792
_exptl_absorpt_correction_type multi-scan
_exptl_absorpt_process_details 'Blessing,R., Acta Cryst. (1995) A51 33-38.'
_exptl_crystal_colour yellow
_exptl_crystal_density_diffrn 1.098
_exptl_crystal_density_method 'not measured'
_exptl_crystal_description block
_exptl_crystal_F_000 1184
_exptl_crystal_size_max 0.40
_exptl_crystal_size_mid 0.20
_exptl_crystal_size_min 0.05
_refine_diff_density_max 0.256
_refine_diff_density_min -0.284
_refine_diff_density_rms 0.042
_refine_ls_extinction_method none
_refine_ls_goodness_of_fit_ref 1.010
_refine_ls_hydrogen_treatment constr
_refine_ls_matrix_type full
_refine_ls_number_parameters 371
_refine_ls_number_reflns 3436
_refine_ls_number_restraints 6
_refine_ls_restrained_S_all 1.045
_refine_ls_R_factor_all 0.1171
_refine_ls_R_factor_gt 0.0731
_refine_ls_shift/su_max 0.011
_refine_ls_shift/su_mean 0.004
_refine_ls_structure_factor_coef Fsqd
_refine_ls_weighting_details 'calc w=1/[\s^2^(Fo^2^)+(0.1500P)^2^] where P=(Fo^2^+2Fc^2^)/3'
_refine_ls_weighting_scheme calc
_refine_ls_wR_factor_gt 0.2058
_refine_ls_wR_factor_ref 0.2312
_reflns_number_gt 1975
_reflns_number_total 3436
_reflns_threshold_expression >2sigma(I)
_cod_data_source_file ic050238usi20050215_113526.cif
_cod_data_source_block dr199
_cod_depositor_comments
;
The following automatic conversions were performed:
'_symmetry_cell_setting' value 'Monoclinic' changed to 'monoclinic'
according to '/home/saulius/struct/CIF-dictionaries/cif_core.dic'
dictionary named 'cif_core.dic' version 2.4.1 from 2010-06-29.

Automatic conversion script
Id: cif_fix_enum 1527 2010-12-29 10:47:43Z saulius 
;
_cod_database_code 4309113

loop_
_symmetry_equiv_pos_as_xyz
'x, y, z'
'-x+1/2, y+1/2, -z+1/2'
'-x, -y, -z'
'x-1/2, -y-1/2, z-1/2'

loop_
_atom_site_label
_atom_site_type_symbol
_atom_site_fract_x
_atom_site_fract_y
_atom_site_fract_z
_atom_site_U_iso_or_equiv
_atom_site_adp_type
_atom_site_occupancy
_atom_site_symmetry_multiplicity
_atom_site_calc_flag
_atom_site_refinement_flags
_atom_site_disorder_assembly
_atom_site_disorder_group
Li1 Li 0.8226(8) 0.7391(5) 0.2683(4) 0.070(2) Uani 1 1 d . . .
Li2 Li 1.0261(8) 0.6290(4) 0.2725(3) 0.067(2) Uani 1 1 d . . .
N1 N 1.0042(4) 0.7295(2) 0.22782(17) 0.0613(10) Uani 1 1 d . . .
N2 N 0.8085(4) 0.6281(2) 0.2609(2) 0.0764(12) Uani 1 1 d . A .
O1 O 0.8081(4) 0.7979(2) 0.35366(17) 0.1016(13) Uani 1 1 d . . .
O2 O 0.6546(3) 0.7884(2) 0.20558(17) 0.0867(11) Uani 1 1 d . . .
O3 O 1.1627(5) 0.5907(2) 0.36231(16) 0.1126(14) Uani 1 1 d . . .
O4 O 1.1159(3) 0.56134(18) 0.21047(14) 0.0698(9) Uani 1 1 d . . .
C1 C 1.1167(5) 0.7854(3) 0.2410(3) 0.0796(15) Uani 1 1 d . . .
H1A H 1.1793 0.7799 0.2050 0.096 Uiso 1 1 calc R . .
C2 C 1.2069(5) 0.7712(3) 0.3118(3) 0.0988(18) Uani 1 1 d . . .
H2A H 1.2423 0.7210 0.3136 0.148 Uiso 1 1 calc R . .
H2B H 1.1489 0.7785 0.3483 0.148 Uiso 1 1 calc R . .
H2C H 1.2874 0.8050 0.3188 0.148 Uiso 1 1 calc R . .
C3 C 1.0575(6) 0.8642(3) 0.2365(3) 0.1093(19) Uani 1 1 d . . .
H3A H 0.9984 0.8717 0.1912 0.164 Uiso 1 1 calc R . .
H3B H 1.1366 0.8989 0.2423 0.164 Uiso 1 1 calc R . .
H3C H 1.0001 0.8719 0.2732 0.164 Uiso 1 1 calc R . .
C4 C 0.9494(5) 0.7157(3) 0.1587(2) 0.0694(13) Uani 1 1 d . . .
C5 C 0.9983(6) 0.7540(3) 0.1030(3) 0.0971(18) Uani 1 1 d . . .
H5A H 1.0672 0.7913 0.1138 0.117 Uiso 1 1 calc R . .
C6 C 0.9480(10) 0.7383(5) 0.0334(4) 0.127(3) Uani 1 1 d . . .
H6A H 0.9843 0.7645 -0.0019 0.153 Uiso 1 1 calc R . .
C7 C 0.8484(10) 0.6863(6) 0.0155(4) 0.133(3) Uani 1 1 d . . .
H7A H 0.8157 0.6764 -0.0321 0.160 Uiso 1 1 calc R . .
C8 C 0.7924(7) 0.6463(4) 0.0668(3) 0.102(2) Uani 1 1 d . . .
C9 C 0.8394(5) 0.6604(3) 0.1398(2) 0.0737(15) Uani 1 1 d . . .
C10 C 0.7712(5) 0.6174(3) 0.1895(3) 0.0793(15) Uani 1 1 d . . .
C11 C 0.6656(6) 0.5648(3) 0.1622(4) 0.107(2) Uani 1 1 d . . .
H11A H 0.6205 0.5365 0.1930 0.128 Uiso 1 1 calc R . .
C12 C 0.6275(7) 0.5546(5) 0.0887(5) 0.138(3) Uani 1 1 d . . .
H12A H 0.5563 0.5200 0.0717 0.165 Uiso 1 1 calc R . .
C13 C 0.6903(10) 0.5928(6) 0.0434(4) 0.133(3) Uani 1 1 d . . .
H13A H 0.6654 0.5836 -0.0048 0.160 Uiso 1 1 calc R . .
C14 C 0.7332(8) 0.5870(5) 0.3075(4) 0.126(2) Uani 1 1 d GD . .
H14A H 0.7791 0.5445 0.2916 0.151 Uiso 0.483(6) 1 d PG A 1
H14B H 0.6590 0.5525 0.2903 0.151 Uiso 0.517(6) 1 d PG A 2
C15 C 0.7657(14) 0.5125(8) 0.3150(8) 0.128(4) Uani 0.483(6) 1 d PD A 1
H15A H 0.7107 0.4907 0.3480 0.192 Uiso 0.483(6) 1 calc PR A 1
H15B H 0.8673 0.5065 0.3322 0.192 Uiso 0.483(6) 1 calc PR A 1
H15C H 0.7416 0.4882 0.2699 0.192 Uiso 0.483(6) 1 calc PR A 1
C16 C 0.7133(15) 0.6332(7) 0.3709(6) 0.115(3) Uani 0.483(6) 1 d PD A 1
H16A H 0.6647 0.6042 0.4020 0.173 Uiso 0.483(6) 1 calc PR A 1
H16B H 0.6563 0.6763 0.3555 0.173 Uiso 0.483(6) 1 calc PR A 1
H16C H 0.8064 0.6485 0.3954 0.173 Uiso 0.483(6) 1 calc PR A 1
C15' C 0.8385(12) 0.5777(8) 0.3796(6) 0.128(4) Uani 0.517(6) 1 d PD A 2
H15D H 0.7909 0.5498 0.4119 0.192 Uiso 0.517(6) 1 calc PR A 2
H15E H 0.8647 0.6258 0.3993 0.192 Uiso 0.517(6) 1 calc PR A 2
H15F H 0.9241 0.5518 0.3716 0.192 Uiso 0.517(6) 1 calc PR A 2
C16' C 0.5941(12) 0.6055(7) 0.3182(7) 0.115(3) Uani 0.517(6) 1 d PD A 2
H16D H 0.5632 0.5713 0.3513 0.173 Uiso 0.517(6) 1 calc PR A 2
H16E H 0.5291 0.6027 0.2740 0.173 Uiso 0.517(6) 1 calc PR A 2
H16F H 0.5940 0.6551 0.3367 0.173 Uiso 0.517(6) 1 calc PR A 2
C17 C 0.9016(7) 0.8000(4) 0.4187(3) 0.138(3) Uani 1 1 d . . .
H17A H 0.9804 0.8345 0.4163 0.165 Uiso 1 1 calc R . .
H17B H 0.9424 0.7511 0.4304 0.165 Uiso 1 1 calc R . .
C18 C 0.8168(7) 0.8241(4) 0.4719(3) 0.120(2) Uani 1 1 d . . .
H18A H 0.8754 0.8532 0.5084 0.144 Uiso 1 1 calc R . .
H18B H 0.7769 0.7818 0.4936 0.144 Uiso 1 1 calc R . .
C19 C 0.6996(7) 0.8701(4) 0.4314(3) 0.117(2) Uani 1 1 d . . .
H19A H 0.6076 0.8602 0.4469 0.141 Uiso 1 1 calc R . .
H19B H 0.7217 0.9226 0.4376 0.141 Uiso 1 1 calc R . .
C20 C 0.6948(8) 0.8485(5) 0.3591(3) 0.155(3) Uani 1 1 d . . .
H20A H 0.6022 0.8254 0.3416 0.186 Uiso 1 1 calc R . .
H20B H 0.7048 0.8921 0.3304 0.186 Uiso 1 1 calc R . .
C21 C 0.6621(7) 0.8355(4) 0.1475(4) 0.142(3) Uani 1 1 d . . .
H21A H 0.7481 0.8245 0.1270 0.170 Uiso 1 1 calc R . .
H21B H 0.6664 0.8871 0.1624 0.170 Uiso 1 1 calc R . .
C22 C 0.5363(9) 0.8228(7) 0.0974(4) 0.207(5) Uani 1 1 d . . .
H22A H 0.4958 0.8695 0.0781 0.248 Uiso 1 1 calc R . .
H22B H 0.5590 0.7923 0.0588 0.248 Uiso 1 1 calc R . .
C23 C 0.4401(9) 0.7867(9) 0.1326(4) 0.276(8) Uani 1 1 d . . .
H23A H 0.3687 0.8216 0.1446 0.331 Uiso 1 1 calc R . .
H23B H 0.3898 0.7481 0.1028 0.331 Uiso 1 1 calc R . .
C24 C 0.5144(6) 0.7566(4) 0.1918(4) 0.132(2) Uani 1 1 d . . .
H24A H 0.5220 0.7032 0.1860 0.158 Uiso 1 1 calc R . .
H24B H 0.4638 0.7659 0.2314 0.158 Uiso 1 1 calc R . .
C25 C 1.1979(10) 0.6208(4) 0.4311(3) 0.173(4) Uani 1 1 d . . .
H25A H 1.1104 0.6305 0.4507 0.208 Uiso 1 1 calc R . .
H25B H 1.2504 0.6671 0.4297 0.208 Uiso 1 1 calc R . .
C26 C 1.2850(12) 0.5680(5) 0.4731(4) 0.186(4) Uani 1 1 d . . .
H26A H 1.3793 0.5893 0.4904 0.223 Uiso 1 1 calc R . .
H26B H 1.2400 0.5545 0.5135 0.223 Uiso 1 1 calc R . .
C27 C 1.3012(10) 0.5044(5) 0.4325(4) 0.176(4) Uani 1 1 d . . .
H27A H 1.2578 0.4615 0.4517 0.211 Uiso 1 1 calc R . .
H27B H 1.4030 0.4941 0.4325 0.211 Uiso 1 1 calc R . .
C28 C 1.2286(10) 0.5201(4) 0.3617(3) 0.156(3) Uani 1 1 d . . .
H28A H 1.2979 0.5200 0.3290 0.187 Uiso 1 1 calc R . .
H28B H 1.1558 0.4824 0.3466 0.187 Uiso 1 1 calc R . .
C29 C 1.2296(5) 0.5877(3) 0.1770(3) 0.0955(17) Uani 1 1 d . . .
H29A H 1.2137 0.6395 0.1639 0.115 Uiso 1 1 calc R . .
H29B H 1.3213 0.5837 0.2087 0.115 Uiso 1 1 calc R . .
C30 C 1.2322(11) 0.5444(5) 0.1169(4) 0.179(4) Uani 1 1 d . . .
H30A H 1.2368 0.5763 0.0764 0.215 Uiso 1 1 calc R . .
H30B H 1.3175 0.5129 0.1237 0.215 Uiso 1 1 calc R . .
C31 C 1.1084(8) 0.5009(5) 0.1043(3) 0.135(3) Uani 1 1 d . . .
H31A H 1.1320 0.4508 0.0912 0.162 Uiso 1 1 calc R . .
H31B H 1.0387 0.5218 0.0664 0.162 Uiso 1 1 calc R . .
C32 C 1.0504(5) 0.5005(3) 0.1704(3) 0.0852(15) Uani 1 1 d . . .
H32A H 0.9459 0.5063 0.1614 0.102 Uiso 1 1 calc R . .
H32B H 1.0738 0.4542 0.1956 0.102 Uiso 1 1 calc R . .

loop_
_atom_site_aniso_label
_atom_site_aniso_U_11
_atom_site_aniso_U_22
_atom_site_aniso_U_33
_atom_site_aniso_U_23
_atom_site_aniso_U_13
_atom_site_aniso_U_12
Li1 0.055(4) 0.078(6) 0.078(5) -0.007(4) 0.015(4) 0.003(4)
Li2 0.070(5) 0.069(5) 0.063(4) -0.005(4) 0.010(4) 0.000(4)
N1 0.053(2) 0.071(3) 0.059(2) -0.0001(18) 0.0075(17) -0.003(2)
N2 0.066(2) 0.078(3) 0.087(3) -0.012(2) 0.017(2) -0.023(2)
O1 0.087(2) 0.131(3) 0.085(2) -0.026(2) 0.007(2) 0.035(2)
O2 0.061(2) 0.105(3) 0.091(2) -0.001(2) 0.0042(17) 0.010(2)
O3 0.165(4) 0.090(3) 0.072(2) -0.005(2) -0.013(2) 0.029(3)
O4 0.064(2) 0.078(2) 0.0679(17) -0.0061(17) 0.0114(16) -0.0028(18)
C1 0.065(3) 0.085(4) 0.093(4) 0.005(3) 0.027(3) -0.012(3)
C2 0.075(4) 0.110(5) 0.108(4) -0.004(3) 0.001(3) -0.034(3)
C3 0.105(4) 0.071(4) 0.157(5) 0.008(4) 0.039(4) -0.023(4)
C4 0.058(3) 0.080(4) 0.073(3) 0.008(3) 0.019(3) 0.022(3)
C5 0.099(4) 0.121(5) 0.074(4) 0.024(3) 0.023(3) 0.032(4)
C6 0.158(8) 0.158(8) 0.070(5) 0.032(5) 0.033(5) 0.085(6)
C7 0.147(8) 0.182(9) 0.063(4) -0.003(5) -0.004(5) 0.102(7)
C8 0.083(4) 0.128(6) 0.082(4) -0.036(4) -0.024(4) 0.057(4)
C9 0.054(3) 0.094(4) 0.069(3) -0.015(3) -0.003(3) 0.028(3)
C10 0.048(3) 0.083(4) 0.102(4) -0.039(3) -0.004(3) 0.007(3)
C11 0.065(4) 0.102(5) 0.150(6) -0.052(4) 0.002(4) 0.000(3)
C12 0.070(5) 0.147(8) 0.178(8) -0.107(7) -0.034(5) 0.026(5)
C13 0.100(6) 0.172(9) 0.112(6) -0.067(6) -0.028(5) 0.067(6)
C14 0.132(6) 0.116(6) 0.139(6) -0.017(5) 0.049(5) -0.067(5)
C15 0.095(7) 0.159(10) 0.134(8) 0.058(7) 0.028(6) -0.030(7)
C16 0.107(7) 0.110(8) 0.142(8) 0.006(6) 0.059(6) -0.006(6)
C15' 0.095(7) 0.159(10) 0.134(8) 0.058(7) 0.028(6) -0.030(7)
C16' 0.107(7) 0.110(8) 0.142(8) 0.006(6) 0.059(6) -0.006(6)
C17 0.110(5) 0.192(8) 0.103(4) -0.042(5) -0.007(4) 0.043(5)
C18 0.110(5) 0.158(6) 0.091(4) -0.028(4) 0.016(4) 0.017(5)
C19 0.112(5) 0.120(6) 0.128(5) -0.020(4) 0.043(4) 0.017(4)
C20 0.166(7) 0.177(7) 0.114(5) -0.049(5) 0.003(4) 0.090(6)
C21 0.102(5) 0.131(6) 0.193(7) 0.058(6) 0.024(5) 0.022(5)
C22 0.093(5) 0.414(17) 0.108(5) 0.081(7) 0.005(5) 0.013(8)
C23 0.110(6) 0.60(3) 0.106(6) 0.071(9) -0.020(6) -0.084(11)
C24 0.061(4) 0.137(6) 0.193(7) 0.030(5) 0.009(4) 0.009(4)
C25 0.288(10) 0.130(6) 0.075(4) -0.016(4) -0.052(5) 0.060(7)
C26 0.305(12) 0.135(7) 0.096(5) -0.005(5) -0.033(6) 0.038(8)
C27 0.243(10) 0.159(8) 0.106(5) 0.015(6) -0.028(6) 0.082(7)
C28 0.231(8) 0.119(6) 0.103(5) -0.003(4) -0.018(5) 0.071(6)
C29 0.070(3) 0.100(4) 0.121(5) -0.007(4) 0.030(3) -0.007(3)
C30 0.206(9) 0.233(10) 0.124(5) -0.053(6) 0.103(6) -0.099(8)
C31 0.130(6) 0.178(8) 0.103(5) -0.060(5) 0.034(4) -0.001(6)
C32 0.074(3) 0.065(4) 0.121(4) -0.021(3) 0.027(3) -0.002(3)

loop_
_atom_type_symbol
_atom_type_description
_atom_type_scat_dispersion_real
_atom_type_scat_dispersion_imag
_atom_type_scat_source
C C 0.0033 0.0016 'International Tables Vol C Tables 4.2.6.8 and 6.1.1.4'
H H 0.0000 0.0000 'International Tables Vol C Tables 4.2.6.8 and 6.1.1.4'
N N 0.0061 0.0033 'International Tables Vol C Tables 4.2.6.8 and 6.1.1.4'
Li Li -0.0003 0.0001 'International Tables Vol C Tables 4.2.6.8 and 6.1.1.4'
O O 0.0106 0.0060 'International Tables Vol C Tables 4.2.6.8 and 6.1.1.4'

loop_
_geom_angle_atom_site_label_1
_geom_angle_atom_site_label_2
_geom_angle_atom_site_label_3
_geom_angle
_geom_angle_site_symmetry_1
_geom_angle_site_symmetry_3
_geom_angle_publ_flag
O1 Li1 N1 123.3(4) . . ?
O1 Li1 N2 125.5(4) . . ?
N1 Li1 N2 86.3(3) . . ?
O1 Li1 O2 96.1(4) . . ?
N1 Li1 O2 116.0(4) . . ?
N2 Li1 O2 111.0(4) . . ?
O1 Li1 C4 148.9(4) . . ?
N1 Li1 C4 30.94(17) . . ?
N2 Li1 C4 79.3(3) . . ?
O2 Li1 C4 90.2(3) . . ?
O1 Li1 C10 152.0(4) . . ?
N1 Li1 C10 78.1(3) . . ?
N2 Li1 C10 30.22(19) . . ?
O2 Li1 C10 88.4(3) . . ?
C4 Li1 C10 58.2(2) . . ?
O1 Li1 Li2 120.3(4) . . ?
N1 Li1 Li2 46.7(2) . . ?
N2 Li1 Li2 47.1(3) . . ?
O2 Li1 Li2 143.5(4) . . ?
C4 Li1 Li2 60.2(2) . . ?
C10 Li1 Li2 58.8(2) . . ?
O4 Li2 N1 108.8(3) . . ?
O4 Li2 N2 116.6(4) . . ?
N1 Li2 N2 85.9(3) . . ?
O4 Li2 O3 91.7(3) . . ?
N1 Li2 O3 131.2(4) . . ?
N2 Li2 O3 124.2(4) . . ?
O4 Li2 C10 91.1(3) . . ?
N1 Li2 C10 78.1(3) . . ?
N2 Li2 C10 30.39(18) . . ?
O3 Li2 C10 147.1(4) . . ?
O4 Li2 C4 87.3(3) . . ?
N1 Li2 C4 29.50(17) . . ?
N2 Li2 C4 77.4(3) . . ?
O3 Li2 C4 155.4(4) . . ?
C10 Li2 C4 57.4(2) . . ?
O4 Li2 Li1 141.9(4) . . ?
N1 Li2 Li1 46.4(2) . . ?
N2 Li2 Li1 46.9(2) . . ?
O3 Li2 Li1 126.4(3) . . ?
C10 Li2 Li1 59.1(2) . . ?
C4 Li2 Li1 57.5(2) . . ?
C4 N1 C1 116.4(4) . . ?
C4 N1 Li1 100.6(3) . . ?
C1 N1 Li1 120.9(4) . . ?
C4 N1 Li2 104.4(3) . . ?
C1 N1 Li2 122.2(3) . . ?
Li1 N1 Li2 86.9(3) . . ?
C10 N2 C14 118.7(4) . . ?
C10 N2 Li1 102.3(4) . . ?
C14 N2 Li1 120.2(5) . . ?
C10 N2 Li2 101.7(3) . . ?
C14 N2 Li2 121.8(5) . . ?
Li1 N2 Li2 86.0(3) . . ?
C17 O1 C20 106.6(4) . . ?
C17 O1 Li1 129.4(4) . . ?
C20 O1 Li1 124.0(4) . . ?
C21 O2 C24 105.0(5) . . ?
C21 O2 Li1 126.8(4) . . ?
C24 O2 Li1 122.8(4) . . ?
C25 O3 C28 108.4(4) . . ?
C25 O3 Li2 131.4(4) . . ?
C28 O3 Li2 120.0(4) . . ?
C29 O4 C32 107.8(4) . . ?
C29 O4 Li2 119.4(4) . . ?
C32 O4 Li2 127.6(3) . . ?
N1 C1 C2 109.1(4) . . ?
N1 C1 C3 113.0(4) . . ?
C2 C1 C3 110.9(5) . . ?
N1 C4 C5 122.1(5) . . ?
N1 C4 C9 120.9(4) . . ?
C5 C4 C9 117.1(5) . . ?
N1 C4 Li1 48.5(3) . . ?
C5 C4 Li1 141.0(4) . . ?
C9 C4 Li1 85.1(3) . . ?
N1 C4 Li2 46.1(3) . . ?
C5 C4 Li2 145.5(4) . . ?
C9 C4 Li2 83.6(3) . . ?
Li1 C4 Li2 62.4(3) . . ?
C6 C5 C4 122.4(7) . . ?
C7 C6 C5 120.9(8) . . ?
C6 C7 C8 120.8(7) . . ?
C13 C8 C7 116.9(7) . . ?
C13 C8 C9 122.2(8) . . ?
C7 C8 C9 120.9(7) . . ?
C8 C9 C4 117.9(6) . . ?
C8 C9 C10 116.8(6) . . ?
C4 C9 C10 125.2(4) . . ?
N2 C10 C11 121.0(6) . . ?
N2 C10 C9 120.8(4) . . ?
C11 C10 C9 118.1(5) . . ?
N2 C10 Li2 47.9(3) . . ?
C11 C10 Li2 141.7(4) . . ?
C9 C10 Li2 84.5(3) . . ?
N2 C10 Li1 47.5(3) . . ?
C11 C10 Li1 144.8(4) . . ?
C9 C10 Li1 82.8(3) . . ?
Li2 C10 Li1 62.1(2) . . ?
C10 C11 C12 120.6(7) . . ?
C13 C12 C11 121.5(8) . . ?
C12 C13 C8 120.6(8) . . ?
C16' C14 C15 114.4(9) . . ?
C16' C14 N2 122.4(8) . . ?
C15 C14 N2 116.4(8) . . ?
C16' C14 C16 60.6(7) . . ?
C15 C14 C16 120.5(10) . . ?
N2 C14 C16 110.9(7) . . ?
C16' C14 C15' 111.4(9) . . ?
C15 C14 C15' 73.1(9) . . ?
N2 C14 C15' 107.6(6) . . ?
C16 C14 C15' 59.5(7) . . ?
O1 C17 C18 107.3(5) . . ?
C17 C18 C19 103.8(5) . . ?
C20 C19 C18 105.0(5) . . ?
O1 C20 C19 109.8(5) . . ?
O2 C21 C22 107.3(6) . . ?
C23 C22 C21 106.4(6) . . ?
C24 C23 C22 108.3(7) . . ?
C23 C24 O2 109.4(7) . . ?
O3 C25 C26 107.4(6) . . ?
C27 C26 C25 109.6(6) . . ?
C26 C27 C28 106.5(6) . . ?
O3 C28 C27 107.9(6) . . ?
C30 C29 O4 107.7(5) . . ?
C31 C30 C29 109.5(6) . . ?
C30 C31 C32 105.6(5) . . ?
O4 C32 C31 106.2(5) . . ?

loop_
_geom_bond_atom_site_label_1
_geom_bond_atom_site_label_2
_geom_bond_distance
_geom_bond_site_symmetry_2
_geom_bond_publ_flag
Li1 O1 1.990(8) . ?
Li1 N1 2.005(8) . ?
Li1 N2 2.025(9) . ?
Li1 O2 2.042(8) . ?
Li1 C4 2.633(8) . ?
Li1 C10 2.685(9) . ?
Li1 Li2 2.766(11) . ?
Li2 O4 2.000(8) . ?
Li2 N1 2.016(8) . ?
Li2 N2 2.030(8) . ?
Li2 O3 2.109(8) . ?
Li2 C10 2.678(9) . ?
Li2 C4 2.709(8) . ?
N1 C4 1.377(6) . ?
N1 C1 1.462(6) . ?
N2 C10 1.383(6) . ?
N2 C14 1.444(8) . ?
O1 C17 1.416(6) . ?
O1 C20 1.427(7) . ?
O2 C21 1.424(7) . ?
O2 C24 1.429(6) . ?
O3 C25 1.427(6) . ?
O3 C28 1.427(7) . ?
O4 C29 1.423(6) . ?
O4 C32 1.431(5) . ?
C1 C2 1.513(7) . ?
C1 C3 1.535(7) . ?
C4 C5 1.421(7) . ?
C4 C9 1.449(7) . ?
C5 C6 1.383(9) . ?
C6 C7 1.339(10) . ?
C7 C8 1.402(10) . ?
C8 C13 1.393(10) . ?
C8 C9 1.433(7) . ?
C9 C10 1.465(7) . ?
C10 C11 1.421(7) . ?
C11 C12 1.422(10) . ?
C12 C13 1.330(10) . ?
C14 C16' 1.403(11) . ?
C14 C15 1.391(12) . ?
C14 C16 1.521(11) . ?
C14 C15' 1.585(11) . ?
C17 C18 1.469(8) . ?
C18 C19 1.503(8) . ?
C19 C20 1.448(8) . ?
C21 C22 1.426(9) . ?
C22 C23 1.385(10) . ?
C23 C24 1.359(10) . ?
C25 C26 1.428(9) . ?
C26 C27 1.419(9) . ?
C27 C28 1.459(8) . ?
C29 C30 1.407(8) . ?
C30 C31 1.400(9) . ?
C31 C32 1.471(8) . ?
